data_1508829
loop_
_publ_author_name
'Zakrzewska, Anna'
'Kolehmainen, Erkki'
'Valkonen, Arto'
'Haapaniemi, Esa'
'Rissanen, Kari'
'Ch\;eci\'nska, Lilianna'
'O\'smia\/lowski, Borys'

_publ_section_title
;
 Substituent Effect in 2-Benzoylmethylenequinoline Difluoroborates
 Exhibiting Through-Space Couplings. Multinuclear Magnetic Resonance,
 X-ray Diffraction, and Computational Study.
;
_journal_issue 1
_journal_name_full 'The journal of physical chemistry. A'
_journal_page_first 252
_journal_page_last 256
_journal_paper_doi 10.1021/jp311072q
_journal_volume 117
_journal_year 2013
_chemical_formula_moiety 'C18 H14 B F2 N O'
_chemical_formula_sum 'C18 H14 B F2 N O'
_chemical_formula_weight 309.11
_chemical_name_systematic
;
 ?
;
_space_group_IT_number 14
_symmetry_cell_setting monoclinic
_symmetry_space_group_name_Hall '-P 2ybc'
_symmetry_space_group_name_H-M 'P 1 21/c 1'
_atom_sites_solution_hydrogens geom
_atom_sites_solution_primary direct
_atom_sites_solution_secondary difmap
_audit_creation_method SHELXL-97
_cell_angle_alpha 90.00
_cell_angle_beta 100.811(2)
_cell_angle_gamma 90.00
_cell_formula_units_Z 4
_cell_length_a 7.11190(10)
_cell_length_b 14.2344(4)
_cell_length_c 14.2595(4)
_cell_measurement_reflns_used 4236
_cell_measurement_temperature 123(2)
_cell_measurement_theta_max 74.8912
_cell_measurement_theta_min 3.1020
_cell_volume 1417.92(6)
_computing_cell_refinement 'CrysAlisPro (Agilent Technologies, 2012)'
_computing_data_collection 'CrysAlisPro (Agilent Technologies, 2012)'
_computing_data_reduction 'CrysAlisPro (Agilent Technologies, 2012)'
_computing_molecular_graphics 'ORTEP-3 (Farrugia, 1997); MERCURY (Macrae, <i>et al.</i>, 2008)'
_computing_publication_material SHELXL-97
_computing_structure_refinement 'SHELXL-97 (Sheldrick, 2008)'
_computing_structure_solution 'SIR-2004 (Burla, et al., 2005)'
_diffrn_ambient_temperature 123(2)
_diffrn_detector_area_resol_mean 10.3953
_diffrn_measured_fraction_theta_full 0.995
_diffrn_measured_fraction_theta_max 0.995
_diffrn_measurement_device_type 'SuperNova, Dual, Cu at zero, Atlas'
_diffrn_measurement_method '\w scans'
_diffrn_radiation_monochromator mirror
_diffrn_radiation_source 'SuperNova (Cu) X-ray Source'
_diffrn_radiation_type CuK\a
_diffrn_radiation_wavelength 1.54184
_diffrn_reflns_av_R_equivalents 0.0307
_diffrn_reflns_av_sigmaI/netI 0.0253
_diffrn_reflns_limit_h_max 7
_diffrn_reflns_limit_h_min -8
_diffrn_reflns_limit_k_max 17
_diffrn_reflns_limit_k_min -17
_diffrn_reflns_limit_l_max 17
_diffrn_reflns_limit_l_min -10
_diffrn_reflns_number 8985
_diffrn_reflns_theta_full 69.98
_diffrn_reflns_theta_max 69.98
_diffrn_reflns_theta_min 4.43
_exptl_absorpt_coefficient_mu 0.886
_exptl_absorpt_correction_T_max 0.9325
_exptl_absorpt_correction_T_min 0.7894
_exptl_absorpt_correction_type multi-scan
_exptl_absorpt_process_details
;
CrysAlisPro, Agilent Technologies,
Version 1.171.35.21 (release 20-01-2012 CrysAlis171 .NET)
(compiled Jan 23 2012,18:06:46)
Empirical absorption correction using spherical harmonics,
 implemented in SCALE3 ABSPACK scaling algorithm.
;
_exptl_crystal_colour yellow
_exptl_crystal_density_diffrn 1.448
_exptl_crystal_density_method 'not measured'
_exptl_crystal_description block
_exptl_crystal_F_000 640
_exptl_crystal_size_max 0.28
_exptl_crystal_size_mid 0.16
_exptl_crystal_size_min 0.08
_refine_diff_density_max 0.895
_refine_diff_density_min -0.345
_refine_diff_density_rms 0.059
_refine_ls_extinction_method none
_refine_ls_goodness_of_fit_ref 1.124
_refine_ls_hydrogen_treatment constr
_refine_ls_matrix_type full
_refine_ls_number_parameters 209
_refine_ls_number_reflns 2678
_refine_ls_number_restraints 36
_refine_ls_restrained_S_all 1.119
_refine_ls_R_factor_all 0.0663
_refine_ls_R_factor_gt 0.0622
_refine_ls_shift/su_max 0.000
_refine_ls_shift/su_mean 0.000
_refine_ls_structure_factor_coef Fsqd
_refine_ls_weighting_details 'calc w=1/[\s^2^(Fo^2^)+(0.0640P)^2^+1.9029P] where P=(Fo^2^+2Fc^2^)/3'
_refine_ls_weighting_scheme calc
_refine_ls_wR_factor_gt 0.1668
_refine_ls_wR_factor_ref 0.1699
_reflns_number_gt 2441
_reflns_number_total 2678
_reflns_threshold_expression >2\s(I)
_cod_data_source_file jp311072q_si_006.cif
_cod_data_source_block q3mebf2
_cod_original_sg_symbol_H-M P21/c
_cod_database_code 1508829

loop_
_symmetry_equiv_pos_as_xyz
'x, y, z'
'-x, y+1/2, -z+1/2'
'-x, -y, -z'
'x, -y-1/2, z-1/2'

loop_
_atom_site_label
_atom_site_type_symbol
_atom_site_fract_x
_atom_site_fract_y
_atom_site_fract_z
_atom_site_U_iso_or_equiv
_atom_site_adp_type
_atom_site_occupancy
_atom_site_symmetry_multiplicity
_atom_site_calc_flag
_atom_site_refinement_flags
F2 F 0.5028(2) 0.04451(10) 0.70519(10) 0.0368(4) Uani 1 1 d .
F1 F 0.1921(2) 0.07953(10) 0.70873(10) 0.0363(4) Uani 1 1 d .
O1 O 0.2619(3) -0.05333(12) 0.62924(12) 0.0336(4) Uani 1 1 d .
N1 N 0.3062(3) 0.10676(14) 0.56124(13) 0.0249(4) Uani 1 1 d .
B1 B 0.3162(4) 0.04325(19) 0.65393(19) 0.0275(6) Uani 1 1 d .
C2 C 0.2593(3) 0.06639(19) 0.47390(17) 0.0279(5) Uani 1 1 d .
C3 C 0.2418(4) 0.1220(2) 0.39052(18) 0.0344(6) Uani 1 1 d .
H3 H 0.2112 0.0929 0.3296 0.041 Uiso 1 1 calc R
C4 C 0.2683(4) 0.2160(2) 0.39659(18) 0.0361(6) Uani 1 1 d .
H4 H 0.2508 0.2529 0.3401 0.043 Uiso 1 1 calc R
C5 C 0.3573(3) 0.3570(2) 0.4968(2) 0.0354(6) Uani 1 1 d .
H5 H 0.3416 0.3954 0.4414 0.042 Uiso 1 1 calc R
C6 C 0.4138(4) 0.39673(19) 0.5847(2) 0.0362(6) Uani 1 1 d .
H6 H 0.4370 0.4624 0.5903 0.043 Uiso 1 1 calc R
C7 C 0.4374(4) 0.34004(18) 0.6669(2) 0.0331(6) Uani 1 1 d .
H7 H 0.4769 0.3678 0.7280 0.040 Uiso 1 1 calc R
C8 C 0.4039(3) 0.24473(17) 0.65977(18) 0.0287(5) Uani 1 1 d .
H8 H 0.4218 0.2072 0.7158 0.034 Uiso 1 1 calc R
C9 C 0.3433(3) 0.20275(17) 0.56977(17) 0.0264(5) Uani 1 1 d .
C10 C 0.3220(3) 0.25969(19) 0.48713(18) 0.0296(5) Uani 1 1 d .
C11 C 0.2261(3) -0.03203(19) 0.46542(18) 0.0314(6) Uani 1 1 d .
H11 H 0.2007 -0.0591 0.4034 0.038 Uiso 1 1 calc R
C12 C 0.2293(3) -0.08861(18) 0.54149(17) 0.0283(5) Uani 1 1 d .
C13 C 0.1968(3) -0.19155(19) 0.53717(19) 0.0318(6) Uani 1 1 d U
C14 C 0.1484(3) -0.2381(2) 0.4494(2) 0.0349(6) Uani 1 1 d U
H14 H 0.1328 -0.2032 0.3916 0.042 Uiso 1 1 calc R
C15 C 0.1229(3) -0.3356(2) 0.4462(2) 0.0377(7) Uani 1 1 d U
C16 C 0.1478(4) -0.3856(2) 0.5301(2) 0.0392(6) Uani 1 1 d U
H16 H 0.1335 -0.4520 0.5278 0.047 Uiso 1 1 calc R
C17 C 0.1934(4) -0.3412(2) 0.6179(2) 0.0413(7) Uani 1 1 d U
H17 H 0.2076 -0.3765 0.6753 0.050 Uiso 1 1 calc R
C18 C 0.2181(4) -0.24405(19) 0.6208(2) 0.0357(6) Uani 1 1 d U
H18 H 0.2499 -0.2132 0.6808 0.043 Uiso 1 1 calc R
C19 C 0.0706(4) -0.3852(2) 0.3520(2) 0.0448(7) Uani 1 1 d .
H19A H 0.1747 -0.4276 0.3436 0.067 Uiso 1 1 calc R
H19B H 0.0499 -0.3389 0.3003 0.067 Uiso 1 1 calc R
H19C H -0.0469 -0.4216 0.3506 0.067 Uiso 1 1 calc R

loop_
_atom_site_aniso_label
_atom_site_aniso_U_11
_atom_site_aniso_U_22
_atom_site_aniso_U_33
_atom_site_aniso_U_23
_atom_site_aniso_U_13
_atom_site_aniso_U_12
F2 0.0367(8) 0.0340(8) 0.0334(8) 0.0024(6) -0.0095(6) 0.0004(6)
F1 0.0479(9) 0.0329(8) 0.0311(8) 0.0000(6) 0.0157(7) 0.0003(7)
O1 0.0415(10) 0.0290(9) 0.0282(9) -0.0032(7) 0.0011(8) -0.0024(8)
N1 0.0199(9) 0.0303(10) 0.0238(10) -0.0018(8) 0.0023(7) 0.0018(8)
B1 0.0297(14) 0.0258(13) 0.0252(13) -0.0012(10) 0.0007(11) 0.0015(11)
C2 0.0184(10) 0.0405(14) 0.0247(12) -0.0018(10) 0.0039(9) 0.0040(10)
C3 0.0308(13) 0.0471(16) 0.0247(12) -0.0005(11) 0.0034(10) 0.0035(11)
C4 0.0267(12) 0.0550(17) 0.0271(13) 0.0108(12) 0.0062(10) 0.0056(12)
C5 0.0231(12) 0.0392(15) 0.0443(15) 0.0120(12) 0.0076(11) 0.0016(10)
C6 0.0231(12) 0.0287(13) 0.0575(17) 0.0060(12) 0.0091(11) -0.0007(10)
C7 0.0263(12) 0.0324(13) 0.0407(15) -0.0024(11) 0.0065(11) -0.0004(10)
C8 0.0259(12) 0.0294(13) 0.0306(12) 0.0012(10) 0.0049(10) 0.0018(9)
C9 0.0171(10) 0.0321(13) 0.0302(12) 0.0023(10) 0.0050(9) 0.0032(9)
C10 0.0183(11) 0.0374(14) 0.0339(13) 0.0064(11) 0.0069(9) 0.0035(10)
C11 0.0256(12) 0.0388(14) 0.0288(12) -0.0096(11) 0.0028(9) 0.0010(10)
C12 0.0187(11) 0.0349(13) 0.0301(12) -0.0063(10) 0.0018(9) 0.0020(9)
C13 0.0171(10) 0.0344(13) 0.0424(14) -0.0116(11) 0.0015(10) 0.0016(9)
C14 0.0226(12) 0.0388(14) 0.0415(14) -0.0096(11) 0.0014(10) 0.0027(10)
C15 0.0167(11) 0.0406(15) 0.0539(16) -0.0208(13) 0.0020(10) 0.0018(10)
C16 0.0271(13) 0.0330(14) 0.0562(17) -0.0068(12) 0.0045(12) -0.0023(11)
C17 0.0375(14) 0.0362(15) 0.0499(16) -0.0029(12) 0.0071(12) -0.0028(12)
C18 0.0303(13) 0.0347(14) 0.0417(15) -0.0048(11) 0.0058(11) -0.0024(11)
C19 0.0388(15) 0.0493(17) 0.0464(17) -0.0119(14) 0.0082(13) -0.0041(13)

loop_
_atom_type_symbol
_atom_type_description
_atom_type_scat_dispersion_real
_atom_type_scat_dispersion_imag
_atom_type_scat_source
C C 0.0181 0.0091 'International Tables Vol C Tables 4.2.6.8 and 6.1.1.4'
H H 0.0000 0.0000 'International Tables Vol C Tables 4.2.6.8 and 6.1.1.4'
B B 0.0090 0.0039 'International Tables Vol C Tables 4.2.6.8 and 6.1.1.4'
N N 0.0311 0.0180 'International Tables Vol C Tables 4.2.6.8 and 6.1.1.4'
O O 0.0492 0.0322 'International Tables Vol C Tables 4.2.6.8 and 6.1.1.4'
F F 0.0727 0.0534 'International Tables Vol C Tables 4.2.6.8 and 6.1.1.4'

loop_
_geom_angle_atom_site_label_1
_geom_angle_atom_site_label_2
_geom_angle_atom_site_label_3
_geom_angle
C12 O1 B1 125.3(2)
C2 N1 C9 120.4(2)
C2 N1 B1 119.2(2)
C9 N1 B1 120.43(19)
F1 B1 F2 110.2(2)
F1 B1 O1 108.8(2)
F2 B1 O1 108.9(2)
F1 B1 N1 108.8(2)
F2 B1 N1 108.6(2)
O1 B1 N1 111.57(19)
N1 C2 C3 120.2(2)
N1 C2 C11 120.3(2)
C3 C2 C11 119.5(2)
C4 C3 C2 120.7(2)
C4 C3 H3 119.6
C2 C3 H3 119.6
C3 C4 C10 120.2(2)
C3 C4 H4 119.9
C10 C4 H4 119.9
C6 C5 C10 120.9(2)
C6 C5 H5 119.6
C10 C5 H5 119.6
C5 C6 C7 119.7(3)
C5 C6 H6 120.1
C7 C6 H6 120.1
C8 C7 C6 120.8(3)
C8 C7 H7 119.6
C6 C7 H7 119.6
C7 C8 C9 120.3(2)
C7 C8 H8 119.9
C9 C8 H8 119.9
N1 C9 C8 121.1(2)
N1 C9 C10 120.0(2)
C8 C9 C10 118.9(2)
C5 C10 C9 119.5(2)
C5 C10 C4 122.1(2)
C9 C10 C4 118.4(2)
C12 C11 C2 122.9(2)
C12 C11 H11 118.6
C2 C11 H11 118.6
O1 C12 C11 120.4(2)
O1 C12 C13 114.3(2)
C11 C12 C13 125.3(2)
C18 C13 C14 118.8(3)
C18 C13 C12 120.3(2)
C14 C13 C12 121.0(3)
C15 C14 C13 120.4(3)
C15 C14 H14 119.8
C13 C14 H14 119.8
C16 C15 C14 119.4(3)
C16 C15 C19 120.3(3)
C14 C15 C19 120.3(3)
C15 C16 C17 121.4(3)
C15 C16 H16 119.3
C17 C16 H16 119.3
C16 C17 C18 119.1(3)
C16 C17 H17 120.4
C18 C17 H17 120.4
C13 C18 C17 121.0(3)
C13 C18 H18 119.5
C17 C18 H18 119.5
C15 C19 H19A 109.5
C15 C19 H19B 109.5
H19A C19 H19B 109.5
C15 C19 H19C 109.5
H19A C19 H19C 109.5
H19B C19 H19C 109.5

loop_
_geom_bond_atom_site_label_1
_geom_bond_atom_site_label_2
_geom_bond_distance
F2 B1 1.390(3)
F1 B1 1.384(3)
O1 C12 1.328(3)
O1 B1 1.453(3)
N1 C2 1.355(3)
N1 C9 1.393(3)
N1 B1 1.592(3)
C2 C3 1.414(4)
C2 C11 1.422(4)
C3 C4 1.352(4)
C3 H3 0.9500
C4 C10 1.419(4)
C4 H4 0.9500
C5 C6 1.365(4)
C5 C10 1.410(4)
C5 H5 0.9500
C6 C7 1.407(4)
C6 H6 0.9500
C7 C8 1.378(4)
C7 H7 0.9500
C8 C9 1.408(3)
C8 H8 0.9500
C9 C10 1.415(3)
C11 C12 1.348(4)
C11 H11 0.9500
C12 C13 1.483(4)
C13 C18 1.392(4)
C13 C14 1.401(4)
C14 C15 1.399(4)
C14 H14 0.9500
C15 C16 1.375(4)
C15 C19 1.501(4)
C16 C17 1.385(4)
C16 H16 0.9500
C17 C18 1.394(4)
C17 H17 0.9500
C18 H18 0.9500
C19 H19A 0.9800
C19 H19B 0.9800
C19 H19C 0.9800

loop_
_geom_torsion_atom_site_label_1
_geom_torsion_atom_site_label_2
_geom_torsion_atom_site_label_3
_geom_torsion_atom_site_label_4
_geom_torsion
C12 O1 B1 F1 127.5(2)
C12 O1 B1 F2 -112.4(2)
C12 O1 B1 N1 7.4(3)
C2 N1 B1 F1 -122.7(2)
C9 N1 B1 F1 56.6(3)
C2 N1 B1 F2 117.3(2)
C9 N1 B1 F2 -63.4(3)
C2 N1 B1 O1 -2.7(3)
C9 N1 B1 O1 176.65(19)
C9 N1 C2 C3 -1.9(3)
B1 N1 C2 C3 177.4(2)
C9 N1 C2 C11 178.4(2)
B1 N1 C2 C11 -2.2(3)
N1 C2 C3 C4 -1.1(4)
C11 C2 C3 C4 178.5(2)
C2 C3 C4 C10 2.7(4)
C10 C5 C6 C7 0.1(4)
C5 C6 C7 C8 -0.1(4)
C6 C7 C8 C9 -0.7(4)
C2 N1 C9 C8 -175.9(2)
B1 N1 C9 C8 4.7(3)
C2 N1 C9 C10 3.4(3)
B1 N1 C9 C10 -175.9(2)
C7 C8 C9 N1 -179.1(2)
C7 C8 C9 C10 1.5(3)
C6 C5 C10 C9 0.8(4)
C6 C5 C10 C4 -178.2(2)
N1 C9 C10 C5 179.1(2)
C8 C9 C10 C5 -1.5(3)
N1 C9 C10 C4 -1.9(3)
C8 C9 C10 C4 177.5(2)
C3 C4 C10 C5 177.9(2)
C3 C4 C10 C9 -1.2(4)
N1 C2 C11 C12 3.5(4)
C3 C2 C11 C12 -176.1(2)
B1 O1 C12 C11 -6.8(4)
B1 O1 C12 C13 173.7(2)
C2 C11 C12 O1 0.8(4)
C2 C11 C12 C13 -179.7(2)
O1 C12 C13 C18 -5.5(3)
C11 C12 C13 C18 175.0(2)
O1 C12 C13 C14 175.9(2)
C11 C12 C13 C14 -3.6(4)
C18 C13 C14 C15 -0.3(4)
C12 C13 C14 C15 178.3(2)
C13 C14 C15 C16 -0.7(4)
C13 C14 C15 C19 179.9(2)
C14 C15 C16 C17 1.5(4)
C19 C15 C16 C17 -179.1(3)
C15 C16 C17 C18 -1.3(4)
C14 C13 C18 C17 0.5(4)
C12 C13 C18 C17 -178.2(2)
C16 C17 C18 C13 0.3(4)
